data_1547499
loop_
_publ_author_name
'Bhaskar, Renu'
'Sharma, Alpesh K.'
'Yadav, Manoj K.'
'Singh, Ajai K.'

_publ_section_title
;
 Sonogashira (Cu and amine free) and Suzuki coupling in air catalyzed
 <i>via</i> nanoparticles formed <i>in situ</i> from Pd( <scp>ii</scp> )
 complexes of chalcogenated Schiff bases of 1-naphthaldehyde and their
 reduced forms
;
_journal_issue 44
_journal_name_full 'Dalton Transactions'
_journal_page_first 15235
_journal_page_last 15248
_journal_paper_doi 10.1039/C7DT02701J
_journal_volume 46
_journal_year 2017
_chemical_formula_moiety 'C19 H16 Cl N Pd S'
_chemical_formula_sum 'C19 H16 Cl N Pd S'
_chemical_formula_weight 432.24
_space_group_crystal_system monoclinic
_space_group_IT_number 14
_space_group_name_Hall '-P 2yn'
_space_group_name_H-M_alt 'P 1 21/n 1'
_symmetry_space_group_name_Hall '-P 2yn'
_symmetry_space_group_name_H-M 'P 1 21/n 1'
_atom_sites_solution_hydrogens geom
_audit_block_doi 10.5517/ccdc.csd.cc1pd5r0
_audit_creation_method SHELXL-2014
_audit_update_record
;
2017-09-01 deposited with the CCDC.
2017-10-02 downloaded from the CCDC.
;
_cell_angle_alpha 90
_cell_angle_beta 96.075(2)
_cell_angle_gamma 90
_cell_formula_units_Z 8
_cell_length_a 14.971(2)
_cell_length_b 8.5731(12)
_cell_length_c 26.443(4)
_cell_measurement_reflns_used 8484
_cell_measurement_temperature 298(2)
_cell_measurement_theta_max 26.27
_cell_measurement_theta_min 2.50
_cell_volume 3374.8(8)
_computing_structure_refinement 'SHELXL-2014 (Sheldrick, 2014)'
_diffrn_ambient_temperature 298(2)
_diffrn_measured_fraction_theta_full 0.971
_diffrn_measured_fraction_theta_max 0.998
_diffrn_measurement_device_type 'CCD area detector'
_diffrn_measurement_method 'phi and omega scans'
_diffrn_radiation_type MoK\a
_diffrn_radiation_wavelength 0.71073
_diffrn_reflns_av_R_equivalents 0.0436
_diffrn_reflns_av_unetI/netI 0.0320
_diffrn_reflns_Laue_measured_fraction_full 0.971
_diffrn_reflns_Laue_measured_fraction_max 0.998
_diffrn_reflns_limit_h_max 17
_diffrn_reflns_limit_h_min -17
_diffrn_reflns_limit_k_max 10
_diffrn_reflns_limit_k_min -10
_diffrn_reflns_limit_l_max 31
_diffrn_reflns_limit_l_min -31
_diffrn_reflns_number 31550
_diffrn_reflns_point_group_measured_fraction_full 0.971
_diffrn_reflns_point_group_measured_fraction_max 0.998
_diffrn_reflns_theta_full 25.242
_diffrn_reflns_theta_max 24.998
_diffrn_reflns_theta_min 1.549
_exptl_absorpt_coefficient_mu 1.379
_exptl_absorpt_correction_T_max 0.699
_exptl_absorpt_correction_T_min 0.685
_exptl_absorpt_correction_type multi-scan
_exptl_absorpt_process_details '(SADABS; Bruker, 2014)'
_exptl_crystal_colour yellow
_exptl_crystal_density_diffrn 1.701
_exptl_crystal_description block
_exptl_crystal_F_000 1728
_exptl_crystal_size_max 0.28
_exptl_crystal_size_mid 0.27
_exptl_crystal_size_min 0.26
_refine_diff_density_max 0.493
_refine_diff_density_min -0.699
_refine_diff_density_rms 0.087
_refine_ls_extinction_method none
_refine_ls_goodness_of_fit_ref 1.234
_refine_ls_hydrogen_treatment constr
_refine_ls_matrix_type full
_refine_ls_number_parameters 415
_refine_ls_number_reflns 5934
_refine_ls_number_restraints 0
_refine_ls_restrained_S_all 1.234
_refine_ls_R_factor_all 0.0503
_refine_ls_R_factor_gt 0.0445
_refine_ls_shift/su_max 0.004
_refine_ls_shift/su_mean 0.001
_refine_ls_structure_factor_coef Fsqd
_refine_ls_weighting_details 'w=1/[\s^2^(Fo^2^)+(0.0462P)^2^+2.5998P] where P=(Fo^2^+2Fc^2^)/3'
_refine_ls_weighting_scheme calc
_refine_ls_wR_factor_gt 0.0995
_refine_ls_wR_factor_ref 0.1022
_reflns_Friedel_coverage 0.000
_reflns_number_gt 5489
_reflns_number_total 5934
_reflns_threshold_expression 'I > 2\s(I)'
_cod_data_source_file c7dt02701j2.cif
_cod_data_source_block C1
_cod_database_code 1547499
_shelx_space_group_comment
;
The symmetry employed for this shelxl refinement is uniquely defined
by the following loop, which should always be used as a source of
symmetry information in preference to the above space-group names.
They are only intended as comments.
;
_shelx_estimated_absorpt_t_min 0.685
_shelx_estimated_absorpt_t_max 0.699
_shelxl_version_number 2014-3

loop_
_space_group_symop_operation_xyz
'x, y, z'
'-x+1/2, y+1/2, -z+1/2'
'-x, -y, -z'
'x-1/2, -y-1/2, z-1/2'

loop_
_atom_site_label
_atom_site_type_symbol
_atom_site_fract_x
_atom_site_fract_y
_atom_site_fract_z
_atom_site_U_iso_or_equiv
_atom_site_adp_type
_atom_site_occupancy
_atom_site_site_symmetry_order
_atom_site_calc_flag
_atom_site_refinement_flags_posn
_atom_site_refinement_flags_adp
C1 C 0.2186(3) 0.6781(6) 0.1569(2) 0.0509(13) Uani 1 1 d . .
H1 H 0.1789 0.6550 0.1285 0.061 Uiso 1 1 calc R U
Pd1 Pd 0.19718(2) 0.78734(4) 0.02876(2) 0.03028(11) Uani 1 1 d . .
Pd2 Pd 0.62990(2) 0.04820(4) 0.21422(2) 0.03053(11) Uani 1 1 d . .
S1 S 0.32928(8) 0.79922(14) 0.09024(5) 0.0375(3) Uani 1 1 d . .
Cl1 Cl 0.22081(9) 0.51881(14) 0.02542(5) 0.0515(3) Uani 1 1 d . .
S2 S 0.74587(9) -0.11273(15) 0.25669(5) 0.0450(3) Uani 1 1 d . .
Cl2 Cl 0.53952(9) -0.01910(19) 0.27721(5) 0.0574(4) Uani 1 1 d . .
C35 C 0.4676(3) 0.3179(5) 0.09902(18) 0.0360(11) Uani 1 1 d . .
N2 N 0.7132(2) 0.0742(5) 0.16045(14) 0.0371(9) Uani 1 1 d . .
C12 C 0.0941(3) 0.7899(5) -0.02649(17) 0.0342(10) Uani 1 1 d . .
C29 C 0.6066(3) 0.1750(6) 0.09363(18) 0.0382(11) Uani 1 1 d . .
C31 C 0.5380(3) 0.1881(5) 0.17671(17) 0.0302(10) Uani 1 1 d . .
C10 C 0.0997(3) 1.0814(5) -0.04260(18) 0.0385(11) Uani 1 1 d . .
C25 C 0.7962(3) 0.0001(6) 0.30908(19) 0.0448(12) Uani 1 1 d . .
N1 N 0.1919(2) 1.0186(4) 0.03607(14) 0.0360(9) Uani 1 1 d . .
C16 C 0.0040(3) 0.9134(6) -0.09924(18) 0.0436(12) Uani 1 1 d . .
C28 C 0.6916(3) 0.1119(6) 0.11435(18) 0.0425(12) Uani 1 1 d . .
H28 H 0.7348 0.0975 0.0919 0.051 Uiso 1 1 calc R U
C34 C 0.4020(3) 0.3817(6) 0.1274(2) 0.0443(12) Uani 1 1 d . .
H34 H 0.3558 0.4421 0.1114 0.053 Uiso 1 1 calc R U
C30 C 0.5377(3) 0.2242(5) 0.12424(17) 0.0317(10) Uani 1 1 d . .
C13 C 0.0497(3) 0.6538(6) -0.0396(2) 0.0467(12) Uani 1 1 d . .
H13 H 0.0636 0.5652 -0.0201 0.056 Uiso 1 1 calc R U
C11 C 0.0679(3) 0.9268(5) -0.05546(17) 0.0351(10) Uani 1 1 d . .
C14 C -0.0158(4) 0.6429(7) -0.0815(2) 0.0599(16) Uani 1 1 d . .
H14 H -0.0458 0.5490 -0.0885 0.072 Uiso 1 1 calc R U
C32 C 0.4722(3) 0.2571(5) 0.20233(19) 0.0393(11) Uani 1 1 d . .
H32 H 0.4719 0.2373 0.2369 0.047 Uiso 1 1 calc R U
C27 C 0.8093(3) 0.0392(7) 0.1764(2) 0.0492(13) Uani 1 1 d . .
H27A H 0.8409 0.0269 0.1464 0.059 Uiso 1 1 calc R U
H27B H 0.8363 0.1260 0.1960 0.059 Uiso 1 1 calc R U
C26 C 0.8196(4) -0.1053(7) 0.2075(2) 0.0555(14) Uani 1 1 d . .
H26A H 0.8812 -0.1126 0.2229 0.067 Uiso 1 1 calc R U
H26B H 0.8079 -0.1949 0.1854 0.067 Uiso 1 1 calc R U
C17 C -0.0188(4) 1.0464(8) -0.1297(2) 0.0549(15) Uani 1 1 d . .
H17 H -0.0591 1.0357 -0.1588 0.066 Uiso 1 1 calc R U
C37 C 0.5259(4) 0.2863(7) 0.0180(2) 0.0595(16) Uani 1 1 d . .
H37 H 0.5204 0.3009 -0.0171 0.071 Uiso 1 1 calc R U
C18 C 0.0166(4) 1.1880(7) -0.1177(2) 0.0600(16) Uani 1 1 d . .
H18 H 0.0023 1.2730 -0.1388 0.072 Uiso 1 1 calc R U
C24 C 0.7520(4) -0.0087(7) 0.3522(2) 0.0591(15) Uani 1 1 d . .
H24 H 0.7001 -0.0683 0.3520 0.071 Uiso 1 1 calc R U
C15 C -0.0357(4) 0.7669(7) -0.1117(2) 0.0552(15) Uani 1 1 d . .
H15 H -0.0757 0.7563 -0.1409 0.066 Uiso 1 1 calc R U
C33 C 0.4063(3) 0.3552(6) 0.1783(2) 0.0470(13) Uani 1 1 d . .
H33 H 0.3650 0.4026 0.1973 0.056 Uiso 1 1 calc R U
C36 C 0.4622(4) 0.3430(6) 0.0462(2) 0.0508(13) Uani 1 1 d . .
H36 H 0.4142 0.3994 0.0302 0.061 Uiso 1 1 calc R U
C38 C 0.5991(4) 0.2067(7) 0.0419(2) 0.0533(14) Uani 1 1 d . .
H38 H 0.6443 0.1736 0.0228 0.064 Uiso 1 1 calc R U
C22 C 0.8616(6) 0.1600(10) 0.3945(3) 0.090(2) Uani 1 1 d . .
H22 H 0.8841 0.2153 0.4234 0.108 Uiso 1 1 calc R U
C21 C 0.9051(5) 0.1681(9) 0.3517(3) 0.082(2) Uani 1 1 d . .
H21 H 0.9564 0.2291 0.3517 0.099 Uiso 1 1 calc R U
C20 C 0.8733(4) 0.0861(7) 0.3083(2) 0.0581(15) Uani 1 1 d . .
H20 H 0.9035 0.0894 0.2793 0.070 Uiso 1 1 calc R U
C6 C 0.2972(3) 0.7568(6) 0.15188(18) 0.0382(11) Uani 1 1 d . .
C9 C 0.1559(3) 1.1166(5) 0.00418(19) 0.0410(11) Uani 1 1 d . .
H9 H 0.1665 1.2214 0.0115 0.049 Uiso 1 1 calc R U
C5 C 0.3558(4) 0.7918(6) 0.19436(19) 0.0510(13) Uani 1 1 d . .
H5 H 0.4090 0.8447 0.1908 0.061 Uiso 1 1 calc R U
C8 C 0.2421(4) 1.0796(6) 0.0831(2) 0.0480(13) Uani 1 1 d . .
H8A H 0.2098 1.0548 0.1120 0.058 Uiso 1 1 calc R U
H8B H 0.2465 1.1922 0.0808 0.058 Uiso 1 1 calc R U
C7 C 0.3350(3) 1.0107(6) 0.0912(2) 0.0469(13) Uani 1 1 d . .
H7A H 0.3646 1.0453 0.1237 0.056 Uiso 1 1 calc R U
H7B H 0.3700 1.0466 0.0647 0.056 Uiso 1 1 calc R U
C4 C 0.3352(5) 0.7485(8) 0.2419(2) 0.0670(17) Uani 1 1 d . .
H4 H 0.3743 0.7727 0.2705 0.080 Uiso 1 1 calc R U
C2 C 0.1991(4) 0.6332(7) 0.2055(2) 0.0629(16) Uani 1 1 d . .
H2 H 0.1466 0.5786 0.2094 0.076 Uiso 1 1 calc R U
C3 C 0.2574(5) 0.6699(8) 0.2470(2) 0.0691(18) Uani 1 1 d . .
H3 H 0.2439 0.6409 0.2793 0.083 Uiso 1 1 calc R U
C23 C 0.7849(5) 0.0710(9) 0.3957(2) 0.079(2) Uani 1 1 d . .
H23 H 0.7560 0.0650 0.4251 0.095 Uiso 1 1 calc R U
C19 C 0.0745(4) 1.2057(6) -0.0734(2) 0.0523(14) Uani 1 1 d . .
H19 H 0.0967 1.3043 -0.0644 0.063 Uiso 1 1 calc R U

loop_
_atom_site_aniso_label
_atom_site_aniso_U_11
_atom_site_aniso_U_22
_atom_site_aniso_U_33
_atom_site_aniso_U_23
_atom_site_aniso_U_13
_atom_site_aniso_U_12
C1 0.043(3) 0.050(3) 0.060(4) 0.003(3) 0.006(3) 0.001(2)
Pd1 0.0338(2) 0.02448(19) 0.0323(2) -0.00223(14) 0.00229(15) -0.00293(14)
Pd2 0.02786(19) 0.0348(2) 0.0291(2) 0.00138(14) 0.00351(14) -0.00077(14)
S1 0.0354(6) 0.0386(7) 0.0382(7) -0.0027(5) 0.0033(5) -0.0032(5)
Cl1 0.0599(8) 0.0292(6) 0.0617(8) -0.0047(6) -0.0106(7) 0.0020(6)
S2 0.0507(7) 0.0426(7) 0.0416(7) 0.0079(6) 0.0041(6) 0.0109(6)
Cl2 0.0439(7) 0.0828(10) 0.0475(8) 0.0176(7) 0.0146(6) -0.0014(7)
C35 0.025(2) 0.031(2) 0.050(3) 0.004(2) -0.006(2) -0.0118(18)
N2 0.030(2) 0.046(2) 0.036(2) 0.0061(18) 0.0069(17) 0.0064(17)
C12 0.027(2) 0.039(3) 0.037(3) 0.001(2) 0.0035(19) 0.001(2)
C29 0.036(3) 0.042(3) 0.036(3) 0.006(2) 0.002(2) -0.003(2)
C31 0.027(2) 0.028(2) 0.035(2) 0.0008(19) -0.0018(18) -0.0042(18)
C10 0.037(3) 0.034(3) 0.045(3) 0.003(2) 0.009(2) 0.005(2)
C25 0.044(3) 0.044(3) 0.045(3) 0.011(2) -0.005(2) 0.015(2)
N1 0.040(2) 0.026(2) 0.042(2) -0.0040(17) 0.0036(18) -0.0041(16)
C16 0.035(3) 0.059(3) 0.038(3) 0.002(2) 0.008(2) 0.008(2)
C28 0.036(3) 0.056(3) 0.037(3) 0.007(2) 0.012(2) 0.009(2)
C34 0.035(3) 0.037(3) 0.059(3) 0.006(2) -0.004(2) 0.002(2)
C30 0.026(2) 0.029(2) 0.040(3) 0.003(2) 0.0016(19) -0.0037(18)
C13 0.044(3) 0.038(3) 0.056(3) -0.005(2) -0.006(2) -0.005(2)
C11 0.027(2) 0.039(3) 0.041(3) -0.003(2) 0.011(2) 0.0027(19)
C14 0.050(3) 0.053(4) 0.071(4) -0.016(3) -0.016(3) -0.009(3)
C32 0.038(3) 0.039(3) 0.042(3) -0.005(2) 0.008(2) -0.002(2)
C27 0.033(3) 0.068(4) 0.047(3) 0.012(3) 0.012(2) 0.013(2)
C26 0.050(3) 0.064(4) 0.053(3) 0.005(3) 0.008(3) 0.024(3)
C17 0.042(3) 0.081(4) 0.042(3) 0.008(3) 0.004(2) 0.017(3)
C37 0.055(3) 0.084(4) 0.038(3) 0.019(3) 0.000(3) -0.001(3)
C18 0.057(4) 0.062(4) 0.061(4) 0.022(3) 0.010(3) 0.020(3)
C24 0.059(4) 0.073(4) 0.043(3) 0.008(3) -0.004(3) 0.015(3)
C15 0.045(3) 0.072(4) 0.045(3) -0.018(3) -0.012(3) 0.002(3)
C33 0.032(3) 0.042(3) 0.068(4) -0.012(3) 0.010(2) 0.006(2)
C36 0.050(3) 0.051(3) 0.050(3) 0.018(3) -0.007(3) -0.002(3)
C38 0.047(3) 0.074(4) 0.039(3) 0.011(3) 0.005(2) 0.003(3)
C22 0.092(6) 0.094(6) 0.074(5) -0.013(4) -0.037(5) 0.020(5)
C21 0.060(4) 0.087(5) 0.093(6) 0.010(4) -0.023(4) -0.005(4)
C20 0.050(3) 0.059(4) 0.064(4) 0.009(3) -0.003(3) 0.003(3)
C6 0.037(3) 0.039(3) 0.039(3) -0.001(2) 0.005(2) 0.003(2)
C9 0.048(3) 0.025(2) 0.051(3) -0.002(2) 0.008(2) 0.000(2)
C5 0.062(3) 0.051(3) 0.039(3) -0.005(2) -0.003(3) -0.009(3)
C8 0.060(3) 0.032(3) 0.050(3) -0.007(2) -0.006(3) -0.006(2)
C7 0.048(3) 0.042(3) 0.049(3) -0.002(2) -0.002(2) -0.020(2)
C4 0.086(5) 0.069(4) 0.044(3) -0.004(3) -0.001(3) -0.001(4)
C2 0.052(3) 0.069(4) 0.071(4) 0.016(3) 0.027(3) 0.005(3)
C3 0.087(5) 0.079(5) 0.043(3) 0.008(3) 0.020(3) 0.018(4)
C23 0.083(5) 0.110(6) 0.043(4) -0.005(4) -0.003(3) 0.037(5)
C19 0.052(3) 0.042(3) 0.065(4) 0.011(3) 0.015(3) 0.010(2)

loop_
_atom_type_symbol
_atom_type_description
_atom_type_scat_dispersion_real
_atom_type_scat_dispersion_imag
_atom_type_scat_source
C C 0.0033 0.0016 'International Tables Vol C Tables 4.2.6.8 and 6.1.1.4'
H H 0.0000 0.0000 'International Tables Vol C Tables 4.2.6.8 and 6.1.1.4'
N N 0.0061 0.0033 'International Tables Vol C Tables 4.2.6.8 and 6.1.1.4'
Cl Cl 0.1484 0.1585 'International Tables Vol C Tables 4.2.6.8 and 6.1.1.4'
S S 0.1246 0.1234 'International Tables Vol C Tables 4.2.6.8 and 6.1.1.4'
Pd Pd -0.9988 1.0072 'International Tables Vol C Tables 4.2.6.8 and 6.1.1.4'

loop_
_geom_angle_atom_site_label_1
_geom_angle_atom_site_label_2
_geom_angle_atom_site_label_3
_geom_angle
C6 C1 C2 119.2(5)
N1 Pd1 C12 91.41(17)
N1 Pd1 Cl1 173.05(11)
C12 Pd1 Cl1 95.22(13)
N1 Pd1 S1 86.05(11)
C12 Pd1 S1 174.60(13)
Cl1 Pd1 S1 87.17(4)
N2 Pd2 C31 91.63(16)
N2 Pd2 Cl2 171.81(12)
C31 Pd2 Cl2 94.69(13)
N2 Pd2 S2 85.54(11)
C31 Pd2 S2 176.94(13)
Cl2 Pd2 S2 88.23(5)
C6 S1 C7 102.0(2)
C6 S1 Pd1 108.94(16)
C7 S1 Pd1 94.88(17)
C25 S2 C26 107.5(3)
C25 S2 Pd2 106.03(16)
C26 S2 Pd2 96.34(17)
C36 C35 C34 120.0(4)
C36 C35 C30 120.7(5)
C34 C35 C30 119.2(4)
C28 N2 C27 117.6(4)
C28 N2 Pd2 126.6(3)
C27 N2 Pd2 115.7(3)
C13 C12 C11 117.6(4)
C13 C12 Pd1 119.4(4)
C11 C12 Pd1 122.9(3)
C38 C29 C28 115.2(4)
C38 C29 C30 120.5(4)
C28 C29 C30 123.6(4)
C32 C31 C30 117.1(4)
C32 C31 Pd2 119.9(3)
C30 C31 Pd2 122.9(3)
C19 C10 C11 120.9(5)
C19 C10 C9 116.3(5)
C11 C10 C9 122.7(4)
C20 C25 C24 121.3(5)
C20 C25 S2 124.4(4)
C24 C25 S2 114.3(4)
C9 N1 C8 117.8(4)
C9 N1 Pd1 127.7(3)
C8 N1 Pd1 114.3(3)
C15 C16 C17 120.8(5)
C15 C16 C11 119.3(5)
C17 C16 C11 119.8(5)
N2 C28 C29 126.0(4)
C33 C34 C35 120.1(4)
C31 C30 C35 120.2(4)
C31 C30 C29 123.8(4)
C35 C30 C29 115.9(4)
C12 C13 C14 122.5(5)
C16 C11 C12 119.4(4)
C16 C11 C10 116.3(4)
C12 C11 C10 124.3(4)
C15 C14 C13 120.5(5)
C31 C32 C33 122.6(5)
C26 C27 N2 111.4(4)
C27 C26 S2 113.3(4)
C18 C17 C16 121.7(5)
C36 C37 C38 119.4(5)
C17 C18 C19 119.4(5)
C25 C24 C23 120.1(6)
C14 C15 C16 120.3(5)
C34 C33 C32 120.5(5)
C37 C36 C35 121.3(5)
C37 C38 C29 121.7(5)
C21 C22 C23 121.1(7)
C22 C21 C20 120.6(7)
C25 C20 C21 118.4(6)
C1 C6 C5 120.2(5)
C1 C6 S1 120.3(4)
C5 C6 S1 119.3(4)
N1 C9 C10 126.6(4)
C4 C5 C6 120.0(5)
N1 C8 C7 111.1(4)
C8 C7 S1 110.4(3)
C3 C4 C5 120.0(6)
C3 C2 C1 119.7(6)
C4 C3 C2 120.9(6)
C24 C23 C22 118.5(7)
C10 C19 C18 121.6(5)

loop_
_geom_bond_atom_site_label_1
_geom_bond_atom_site_label_2
_geom_bond_distance
C1 C6 1.376(7)
C1 C2 1.401(8)
Pd1 N1 1.994(4)
Pd1 C12 2.009(4)
Pd1 Cl1 2.3322(13)
Pd1 S1 2.4257(12)
Pd2 N2 2.000(4)
Pd2 C31 2.007(4)
Pd2 Cl2 2.3271(13)
Pd2 S2 2.4014(13)
S1 C6 1.785(5)
S1 C7 1.815(5)
S2 C25 1.789(5)
S2 C26 1.794(5)
C35 C36 1.407(7)
C35 C34 1.408(7)
C35 C30 1.430(6)
N2 C28 1.270(6)
N2 C27 1.487(6)
C12 C13 1.369(6)
C12 C11 1.433(6)
C29 C38 1.387(7)
C29 C28 1.436(6)
C29 C30 1.440(6)
C31 C32 1.386(6)
C31 C30 1.421(6)
C10 C19 1.370(7)
C10 C11 1.437(6)
C10 C9 1.452(7)
C25 C20 1.371(7)
C25 C24 1.379(7)
N1 C9 1.269(6)
N1 C8 1.479(6)
C16 C15 1.413(7)
C16 C17 1.417(7)
C16 C11 1.426(7)
C34 C33 1.360(7)
C13 C14 1.403(7)
C14 C15 1.343(8)
C32 C33 1.397(7)
C27 C26 1.486(7)
C17 C18 1.349(8)
C37 C36 1.361(8)
C37 C38 1.386(7)
C18 C19 1.390(8)
C24 C23 1.384(9)
C22 C21 1.365(11)
C22 C23 1.382(11)
C21 C20 1.388(9)
C6 C5 1.383(7)
C5 C4 1.377(8)
C8 C7 1.504(7)
C4 C3 1.365(9)
C2 C3 1.366(9)
